data_1566540
loop_
_publ_author_name
'Yang, Hefei'
'Wang, Le-Cheng'
'Zhang, Yu'
'Zheng, Dongling'
'Chen, Zhengkai'
'Wu, Xiao-Feng'

_publ_section_title
;
 Controllable access to trifluoromethyl-containing indoles and indolines:
 Palladium-catalyzed regioselective functionalization of unactivated
 alkenes with trifluoroacetimidoyl chlorides
;
_journal_name_full 'Chemical Science'
_journal_paper_doi 10.1039/D2SC00546H
_journal_year 2022
_chemical_formula_moiety 'C21 H15 Cl F3 N3 O2'
_chemical_formula_sum 'C21 H15 Cl F3 N3 O2'
_chemical_formula_weight 433.81
_space_group_crystal_system monoclinic
_space_group_IT_number 14
_space_group_name_Hall '-P 2yn'
_space_group_name_H-M_alt 'P 1 21/n 1'
_atom_sites_solution_hydrogens mixed
_audit_creation_date 2022-01-10
_audit_creation_method
;
Olex2 1.2
(compiled 2014.09.19 svn.r3010 for OlexSys, GUI svn.r4874)
;
_audit_update_record
;
2022-01-25 deposited with the CCDC.	2022-03-03 downloaded from the CCDC.
;
_cell_angle_alpha 90
_cell_angle_beta 114.523(5)
_cell_angle_gamma 90
_cell_formula_units_Z 8
_cell_length_a 15.287(5)
_cell_length_b 15.859(5)
_cell_length_c 17.629(6)
_cell_measurement_reflns_used 4497
_cell_measurement_temperature 296(2)
_cell_measurement_theta_max 22.10
_cell_measurement_theta_min 2.30
_cell_volume 3888(2)
_computing_molecular_graphics 'Olex2 (Dolomanov et al., 2009)'
_computing_publication_material 'Olex2 (Dolomanov et al., 2009)'
_computing_structure_refinement 'SHELXL-2016/6 (Sheldrick, 2016)'
_computing_structure_solution 'SHELXT 2014/5 (Sheldrick, 2014)'
_diffrn_ambient_temperature 296(2)
_diffrn_measured_fraction_theta_full 0.997
_diffrn_measured_fraction_theta_max 0.988
_diffrn_measurement_device_type 'Bruker APEX-II CCD'
_diffrn_measurement_method '\f and \w scans'
_diffrn_radiation_type MoK\a
_diffrn_radiation_wavelength 0.71073
_diffrn_reflns_av_R_equivalents 0.0421
_diffrn_reflns_av_unetI/netI 0.0480
_diffrn_reflns_Laue_measured_fraction_full 0.997
_diffrn_reflns_Laue_measured_fraction_max 0.988
_diffrn_reflns_limit_h_max 19
_diffrn_reflns_limit_h_min -16
_diffrn_reflns_limit_k_max 20
_diffrn_reflns_limit_k_min -20
_diffrn_reflns_limit_l_max 22
_diffrn_reflns_limit_l_min -22
_diffrn_reflns_number 23729
_diffrn_reflns_point_group_measured_fraction_full 0.997
_diffrn_reflns_point_group_measured_fraction_max 0.988
_diffrn_reflns_theta_full 25.242
_diffrn_reflns_theta_max 27.495
_diffrn_reflns_theta_min 1.806
_diffrn_standards_number 0
_exptl_absorpt_coefficient_mu 0.248
_exptl_absorpt_correction_type none
_exptl_crystal_colour colourless
_exptl_crystal_density_diffrn 1.482
_exptl_crystal_description block
_exptl_crystal_F_000 1776
_exptl_crystal_size_max 0.18
_exptl_crystal_size_mid 0.16
_exptl_crystal_size_min 0.15
_refine_diff_density_max 0.560
_refine_diff_density_min -0.353
_refine_diff_density_rms 0.049
_refine_ls_extinction_method none
_refine_ls_goodness_of_fit_ref 1.026
_refine_ls_hydrogen_treatment mixed
_refine_ls_matrix_type full
_refine_ls_number_parameters 549
_refine_ls_number_reflns 8818
_refine_ls_number_restraints 0
_refine_ls_restrained_S_all 1.026
_refine_ls_R_factor_all 0.1066
_refine_ls_R_factor_gt 0.0562
_refine_ls_shift/su_max 0.000
_refine_ls_shift/su_mean 0.000
_refine_ls_structure_factor_coef Fsqd
_refine_ls_weighting_details 'w=1/[\s^2^(Fo^2^)+(0.1000P)^2^] where P=(Fo^2^+2Fc^2^)/3'
_refine_ls_weighting_scheme calc
_refine_ls_wR_factor_gt 0.1554
_refine_ls_wR_factor_ref 0.1870
_reflns_Friedel_coverage 0.000
_reflns_number_gt 5022
_reflns_number_total 8818
_reflns_threshold_expression 'I > 2\s(I)'
_cod_data_source_file d2sc00546h2.cif
_cod_data_source_block cfk_0m
_cod_database_code 1566540
_shelx_space_group_comment
;
The symmetry employed for this shelxl refinement is uniquely defined
by the following loop, which should always be used as a source of
symmetry information in preference to the above space-group names.
They are only intended as comments.
;
_shelx_estimated_absorpt_t_max 0.964
_shelx_estimated_absorpt_t_min 0.957
_olex2_refinement_description
;
1. Others
 Fixed Uiso: H2(0.07) H3(0.074) H6(0.056) H7A(0.065) H7B(0.065) H8(0.07)
 H11A(0.071) H11B(0.071) H14(0.088) H15(0.103) H16(0.093) H19(0.089) H20(0.101)
 H21(0.092) H23(0.073) H24(0.075) H27(0.06) H30A(0.072) H30B(0.072) H31(0.055)
 H32A(0.07) H32B(0.07) H35(0.086) H36(0.103) H37(0.097) H40(0.107) H41(0.122)
 H42(0.107)
 Fixed X: H2(1.053539) H3(0.893286) H6(1.093717) H7A(0.764928) H7B(0.771072)
 H8(0.785596) H11A(0.72311) H11B(0.733585) H14(0.431275) H15(0.269529)
 H16(0.19283) H19(0.451151) H20(0.291407) H21(0.201971) H23(0.34176)
 H24(0.50345) H27(0.297895) H30A(0.632968) H30B(0.590323) H31(0.619133)
 H32A(0.663172) H32B(0.653735) H35(0.959014) H36(1.126577) H37(1.20662)
 H40(1.200574) H41(1.108286) H42(0.941618)
 Fixed Y: H2(0.490649) H3(0.508083) H6(0.360324) H7A(0.336155) H7B(0.411598)
 H8(0.507173) H11A(0.474721) H11B(0.378095) H14(0.429846) H15(0.392655)
 H16(0.341757) H19(0.328219) H20(0.288647) H21(0.29711) H23(0.212482)
 H24(0.230903) H27(0.121247) H30A(0.139384) H30B(0.230513) H31(0.256428)
 H32A(0.146046) H32B(0.081911) H35(0.180597) H36(0.178446) H37(0.129809)
 H40(0.064339) H41(0.017962) H42(0.017761)
 Fixed Z: H2(0.730626) H3(0.644019) H6(0.552628) H7A(0.413665) H7B(0.357775)
 H8(0.453887) H11A(0.548989) H11B(0.536648) H14(0.309746) H15(0.247851)
 H16(0.323703) H19(0.661708) H20(0.606341) H21(0.465732) H23(0.16817)
 H24(0.252584) H27(0.362625) H30A(0.540125) H30B(0.537032) H31(0.42727)
 H32A(0.356179) H32B(0.420025) H35(0.600746) H36(0.657173) H37(0.583128)
 H40(0.450272) H41(0.318059) H42(0.269213)
;
_shelx_shelxl_version_number 2016/6
_olex2_submission_special_instructions 'No special instructions were received'

loop_
_space_group_symop_operation_xyz
'x, y, z'
'-x+1/2, y+1/2, -z+1/2'
'-x, -y, -z'
'x-1/2, -y-1/2, z-1/2'

loop_
_atom_site_label
_atom_site_type_symbol
_atom_site_fract_x
_atom_site_fract_y
_atom_site_fract_z
_atom_site_U_iso_or_equiv
_atom_site_adp_type
_atom_site_occupancy
_atom_site_site_symmetry_order
_atom_site_calc_flag
_atom_site_refinement_flags_posn
_atom_site_refinement_flags_adp
_atom_site_refinement_flags_occupancy
_atom_site_disorder_assembly
_atom_site_disorder_group
Cl1 Cl 0.18523(6) 0.15102(6) 0.19421(4) 0.0777(3) Uani 1 1 d . . . . .
Cl2 Cl 1.20923(5) 0.41671(5) 0.71408(4) 0.0685(2) Uani 1 1 d . . . . .
F1 F 0.83348(15) 0.36831(12) 0.25513(10) 0.0892(6) Uani 1 1 d . . . . .
F2 F 0.91942(17) 0.25851(15) 0.27021(12) 0.1200(8) Uani 1 1 d . . . . .
F3 F 0.80115(16) 0.25630(12) 0.30370(12) 0.0972(7) Uani 1 1 d . . . . .
F4 F 0.4677(2) 0.0647(2) 0.65708(13) 0.1662(14) Uani 1 1 d . . . . .
F5 F 0.5905(2) 0.04810(14) 0.63402(12) 0.1191(9) Uani 1 1 d . . . . .
F6 F 0.55105(16) 0.16839(12) 0.65366(10) 0.0926(6) Uani 1 1 d . . . . .
O1 O 0.60013(15) 0.43776(15) 0.36746(12) 0.0767(6) Uani 1 1 d . . . . .
O2 O 1.02695(16) 0.31709(14) 0.41399(12) 0.0739(6) Uani 1 1 d . . . . .
O3 O 0.79165(14) 0.20081(14) 0.53494(12) 0.0779(6) Uani 1 1 d . . . . .
O4 O 0.37351(17) 0.06871(17) 0.49994(13) 0.0945(8) Uani 1 1 d . . . . .
N1 N 0.90297(15) 0.36950(12) 0.43858(12) 0.0483(5) Uani 1 1 d . . . . .
N2 N 0.55092(16) 0.41584(13) 0.46991(14) 0.0520(5) Uani 1 1 d . . . . .
N3 N 0.45886(16) 0.36099(14) 0.55846(14) 0.0577(6) Uani 1 1 d . . . . .
N4 N 0.48728(14) 0.14291(12) 0.47744(11) 0.0451(5) Uani 1 1 d . . . . .
N5 N 0.83885(16) 0.12322(16) 0.45184(15) 0.0581(6) Uani 1 1 d . . . . .
N6 N 0.93332(18) 0.06716(16) 0.36636(15) 0.0649(6) Uani 1 1 d . . . . .
C1 C 1.08774(19) 0.42552(15) 0.64918(15) 0.0487(6) Uani 1 1 d . . . . .
C2 C 1.0288(2) 0.46843(17) 0.67697(16) 0.0580(7) Uani 1 1 d . . . . .
H2 H 1.053539 0.490649 0.730626 0.070 Uiso 1 1 calc R U . . .
C3 C 0.9332(2) 0.47852(18) 0.62542(17) 0.0614(7) Uani 1 1 d . . . . .
H3 H 0.893286 0.508083 0.644019 0.074 Uiso 1 1 calc R U . . .
C4 C 0.89623(19) 0.44496(16) 0.54630(16) 0.0511(6) Uani 1 1 d . . . . .
C5 C 0.95679(18) 0.39978(14) 0.52063(14) 0.0438(6) Uani 1 1 d . . . . .
C6 C 1.05346(18) 0.38983(15) 0.57085(14) 0.0469(6) Uani 1 1 d . . . . .
H6 H 1.093717 0.360324 0.552628 0.056 Uiso 1 1 calc R U . . .
C7 C 0.79942(18) 0.38738(17) 0.41329(16) 0.0541(6) Uani 1 1 d . . . . .
H7A H 0.764928 0.336155 0.413665 0.065 Uiso 1 1 calc R U . . .
H7B H 0.771072 0.411598 0.357775 0.065 Uiso 1 1 calc R U . . .
C8 C 0.7958(2) 0.45040(18) 0.47798(17) 0.0583(7) Uani 1 1 d . . . . .
H8 H 0.785596 0.507173 0.453887 0.070 Uiso 1 1 calc R U . . .
C9 C 0.9424(2) 0.33054(17) 0.39229(16) 0.0537(6) Uani 1 1 d . . . . .
C10 C 0.8730(2) 0.3034(2) 0.30455(18) 0.0680(8) Uani 1 1 d . . . . .
C11 C 0.71979(19) 0.43216(19) 0.50836(17) 0.0593(7) Uani 1 1 d . . . . .
H11A H 0.723110 0.474721 0.548989 0.071 Uiso 1 1 calc R U . . .
H11B H 0.733585 0.378095 0.536648 0.071 Uiso 1 1 calc R U . . .
C12 C 0.6181(2) 0.43012(16) 0.44049(17) 0.0517(6) Uani 1 1 d . . . . .
C13 C 0.45266(18) 0.39859(16) 0.42597(16) 0.0495(6) Uani 1 1 d . . . . .
C14 C 0.4016(2) 0.4085(2) 0.34224(18) 0.0733(9) Uani 1 1 d . . . . .
H14 H 0.431275 0.429846 0.309746 0.088 Uiso 1 1 calc R U . . .
C15 C 0.3036(2) 0.3862(2) 0.3051(2) 0.0859(10) Uani 1 1 d . . . . .
H15 H 0.269529 0.392655 0.247851 0.103 Uiso 1 1 calc R U . . .
C16 C 0.2576(2) 0.3559(2) 0.3500(2) 0.0773(9) Uani 1 1 d . . . . .
H16 H 0.192830 0.341757 0.323703 0.093 Uiso 1 1 calc R U . . .
C17 C 0.30737(19) 0.34569(16) 0.43597(19) 0.0588(7) Uani 1 1 d . . . . .
C18 C 0.40569(18) 0.36783(15) 0.47488(16) 0.0487(6) Uani 1 1 d . . . . .
C19 C 0.4155(2) 0.3325(2) 0.6044(2) 0.0741(9) Uani 1 1 d . . . . .
H19 H 0.451151 0.328219 0.661708 0.089 Uiso 1 1 calc R U . . .
C20 C 0.3189(3) 0.3084(2) 0.5715(3) 0.0843(10) Uani 1 1 d . . . . .
H20 H 0.291407 0.288647 0.606341 0.101 Uiso 1 1 calc R U . . .
C21 C 0.2660(2) 0.3141(2) 0.4885(2) 0.0767(9) Uani 1 1 d . . . . .
H21 H 0.201971 0.297110 0.465732 0.092 Uiso 1 1 calc R U . . .
C22 C 0.3069(2) 0.16461(17) 0.25740(15) 0.0540(7) Uani 1 1 d . . . . .
C23 C 0.3662(2) 0.19787(17) 0.22428(16) 0.0612(7) Uani 1 1 d . . . . .
H23 H 0.341760 0.212482 0.168170 0.073 Uiso 1 1 calc R U . . .
C24 C 0.4624(2) 0.20948(18) 0.27475(16) 0.0624(7) Uani 1 1 d . . . . .
H24 H 0.503450 0.230903 0.252584 0.075 Uiso 1 1 calc R U . . .
C25 C 0.49775(17) 0.18904(15) 0.35884(14) 0.0448(6) Uani 1 1 d . . . . .
C26 C 0.43590(17) 0.15644(14) 0.39012(13) 0.0417(5) Uani 1 1 d . . . . .
C27 C 0.33904(18) 0.14324(16) 0.34086(14) 0.0502(6) Uani 1 1 d . . . . .
H27 H 0.297895 0.121247 0.362625 0.060 Uiso 1 1 calc R U . . .
C28 C 0.4517(2) 0.10217(18) 0.52497(16) 0.0562(7) Uani 1 1 d . . . . .
C29 C 0.5149(2) 0.0967(2) 0.61792(17) 0.0677(8) Uani 1 1 d . . . . .
C30 C 0.58485(19) 0.1792(2) 0.50541(16) 0.0601(7) Uani 1 1 d . . . . .
H30A H 0.632968 0.139384 0.540125 0.072 Uiso 1 1 calc R U . . .
H30B H 0.590323 0.230513 0.537032 0.072 Uiso 1 1 calc R U . . .
C31 C 0.59788(17) 0.19791(15) 0.42580(14) 0.0461(6) Uani 1 1 d . . . . .
H31 H 0.619133 0.256428 0.427270 0.055 Uiso 1 1 calc R U . . .
C32 C 0.66927(18) 0.13984(18) 0.41290(17) 0.0584(7) Uani 1 1 d . . . . .
H32A H 0.663172 0.146046 0.356179 0.070 Uiso 1 1 calc R U . . .
H32B H 0.653735 0.081911 0.420025 0.070 Uiso 1 1 calc R U . . .
C33 C 0.77256(19) 0.15766(17) 0.47285(16) 0.0535(6) Uani 1 1 d . . . . .
C34 C 0.93914(18) 0.12827(16) 0.49137(16) 0.0532(6) Uani 1 1 d . . . . .
C35 C 0.9906(2) 0.1592(2) 0.56978(18) 0.0720(8) Uani 1 1 d . . . . .
H35 H 0.959014 0.180597 0.600746 0.086 Uiso 1 1 calc R U . . .
C36 C 1.0919(2) 0.1583(2) 0.6034(2) 0.0857(10) Uani 1 1 d . . . . .
H36 H 1.126577 0.178446 0.657173 0.103 Uiso 1 1 calc R U . . .
C37 C 1.1398(2) 0.1290(2) 0.5596(2) 0.0811(9) Uani 1 1 d . . . . .
H37 H 1.206620 0.129809 0.583128 0.097 Uiso 1 1 calc R U . . .
C38 C 1.0893(2) 0.09747(18) 0.4788(2) 0.0652(8) Uani 1 1 d . . . . .
C39 C 0.98802(19) 0.09709(17) 0.44406(17) 0.0547(7) Uani 1 1 d . . . . .
C40 C 1.1339(3) 0.0659(2) 0.4296(3) 0.0888(11) Uani 1 1 d . . . . .
H40 H 1.200574 0.064339 0.450272 0.107 Uiso 1 1 calc R U . . .
C41 C 1.0795(3) 0.0377(3) 0.3518(3) 0.1020(12) Uani 1 1 d . . . . .
H41 H 1.108286 0.017962 0.318059 0.122 Uiso 1 1 calc R U . . .
C42 C 0.9782(3) 0.0385(2) 0.3224(2) 0.0891(11) Uani 1 1 d . . . . .
H42 H 0.941618 0.017761 0.269213 0.107 Uiso 1 1 calc R U . . .
H2D H 0.576(2) 0.4105(15) 0.5261(18) 0.062(8) Uiso 1 1 d . . . . .
H6D H 0.8196(19) 0.1007(15) 0.4073(16) 0.047(7) Uiso 1 1 d . . . . .

loop_
_atom_site_aniso_label
_atom_site_aniso_U_11
_atom_site_aniso_U_22
_atom_site_aniso_U_33
_atom_site_aniso_U_23
_atom_site_aniso_U_13
_atom_site_aniso_U_12
Cl1 0.0492(4) 0.1136(7) 0.0530(4) -0.0015(4) 0.0040(3) 0.0090(4)
Cl2 0.0512(4) 0.0931(6) 0.0512(4) 0.0104(3) 0.0112(3) 0.0055(4)
F1 0.0959(15) 0.1004(14) 0.0552(10) 0.0015(9) 0.0152(10) -0.0124(11)
F2 0.1137(18) 0.166(2) 0.0818(13) -0.0575(13) 0.0419(13) 0.0170(15)
F3 0.1105(17) 0.0895(13) 0.0890(13) -0.0308(10) 0.0389(12) -0.0423(12)
F4 0.160(3) 0.276(3) 0.0589(12) 0.0273(16) 0.0414(15) -0.104(2)
F5 0.147(2) 0.0993(15) 0.0712(12) 0.0157(11) 0.0055(13) 0.0434(15)
F6 0.1278(17) 0.0923(13) 0.0493(9) -0.0099(9) 0.0283(11) -0.0042(12)
O1 0.0529(13) 0.1234(18) 0.0568(12) 0.0214(11) 0.0257(10) 0.0100(12)
O2 0.0591(14) 0.1019(16) 0.0664(12) -0.0166(11) 0.0317(11) 0.0132(11)
O3 0.0496(12) 0.1079(16) 0.0683(13) -0.0396(12) 0.0164(10) -0.0056(11)
O4 0.0636(15) 0.153(2) 0.0626(13) 0.0195(13) 0.0215(12) -0.0405(15)
N1 0.0426(12) 0.0587(13) 0.0460(11) -0.0053(9) 0.0209(10) 0.0015(10)
N2 0.0384(12) 0.0701(15) 0.0465(12) 0.0045(10) 0.0165(11) 0.0003(10)
N3 0.0455(13) 0.0689(14) 0.0607(14) 0.0096(11) 0.0240(12) 0.0061(11)
N4 0.0385(11) 0.0596(12) 0.0369(10) 0.0006(9) 0.0153(9) -0.0041(9)
N5 0.0407(13) 0.0831(16) 0.0461(12) -0.0159(12) 0.0135(11) -0.0005(11)
N6 0.0531(15) 0.0829(17) 0.0593(14) -0.0064(12) 0.0240(12) 0.0016(12)
C1 0.0466(15) 0.0526(14) 0.0437(13) 0.0072(11) 0.0156(12) -0.0005(11)
C2 0.0583(18) 0.0681(17) 0.0488(14) -0.0135(12) 0.0234(14) -0.0064(14)
C3 0.0543(18) 0.0711(18) 0.0643(17) -0.0184(14) 0.0300(15) -0.0001(14)
C4 0.0428(15) 0.0569(15) 0.0564(15) -0.0086(12) 0.0233(13) -0.0021(12)
C5 0.0425(14) 0.0452(13) 0.0461(13) 0.0011(10) 0.0210(12) -0.0016(11)
C6 0.0447(15) 0.0521(14) 0.0478(13) 0.0057(11) 0.0232(12) 0.0056(11)
C7 0.0428(15) 0.0668(16) 0.0529(14) -0.0012(12) 0.0199(12) -0.0016(12)
C8 0.0484(16) 0.0657(17) 0.0641(16) -0.0013(13) 0.0267(14) 0.0006(13)
C9 0.0544(18) 0.0580(16) 0.0544(15) -0.0035(12) 0.0282(14) 0.0014(13)
C10 0.077(2) 0.073(2) 0.0585(17) -0.0150(15) 0.0327(17) -0.0066(18)
C11 0.0408(15) 0.0822(19) 0.0582(16) -0.0022(13) 0.0238(13) -0.0022(13)
C12 0.0466(16) 0.0541(15) 0.0576(16) 0.0084(12) 0.0249(13) 0.0062(12)
C13 0.0352(14) 0.0530(14) 0.0560(15) 0.0016(11) 0.0146(12) 0.0068(11)
C14 0.0523(19) 0.105(2) 0.0582(18) 0.0105(16) 0.0185(15) 0.0105(16)
C15 0.055(2) 0.121(3) 0.0604(19) -0.0043(19) 0.0031(17) 0.015(2)
C16 0.0413(17) 0.087(2) 0.089(2) -0.0192(18) 0.0133(17) 0.0008(15)
C17 0.0379(15) 0.0568(16) 0.0793(19) -0.0064(13) 0.0220(15) 0.0049(12)
C18 0.0360(14) 0.0467(13) 0.0646(16) -0.0023(11) 0.0222(12) 0.0058(11)
C19 0.065(2) 0.094(2) 0.076(2) 0.0152(17) 0.0420(18) 0.0101(17)
C20 0.066(2) 0.097(3) 0.107(3) 0.020(2) 0.053(2) 0.0061(19)
C21 0.0458(18) 0.073(2) 0.121(3) -0.0029(19) 0.044(2) -0.0027(15)
C22 0.0467(15) 0.0619(16) 0.0438(13) 0.0002(12) 0.0092(12) 0.0092(12)
C23 0.0633(19) 0.0773(19) 0.0369(13) 0.0086(12) 0.0147(13) 0.0104(15)
C24 0.0631(19) 0.0818(19) 0.0480(15) 0.0094(13) 0.0285(14) 0.0011(15)
C25 0.0427(14) 0.0504(14) 0.0422(12) 0.0011(10) 0.0186(11) 0.0019(11)
C26 0.0414(14) 0.0466(13) 0.0374(11) 0.0016(9) 0.0168(11) 0.0053(10)
C27 0.0408(14) 0.0647(16) 0.0436(13) -0.0003(11) 0.0161(12) 0.0015(12)
C28 0.0483(17) 0.0756(18) 0.0456(14) 0.0072(12) 0.0205(13) -0.0063(14)
C29 0.076(2) 0.080(2) 0.0468(15) 0.0104(15) 0.0249(16) -0.0096(18)
C30 0.0418(15) 0.088(2) 0.0480(14) -0.0034(13) 0.0166(12) -0.0122(14)
C31 0.0438(14) 0.0521(14) 0.0453(13) -0.0012(11) 0.0213(12) -0.0051(11)
C32 0.0411(15) 0.0754(18) 0.0562(15) -0.0149(13) 0.0177(13) 0.0011(13)
C33 0.0437(15) 0.0671(17) 0.0492(14) -0.0054(12) 0.0186(12) -0.0025(12)
C34 0.0359(14) 0.0616(16) 0.0545(15) 0.0010(12) 0.0111(12) -0.0010(12)
C35 0.0495(18) 0.096(2) 0.0607(17) -0.0131(15) 0.0130(15) -0.0040(16)
C36 0.053(2) 0.105(3) 0.073(2) -0.0113(18) -0.0002(18) -0.0112(18)
C37 0.0404(17) 0.097(2) 0.094(2) 0.0008(19) 0.0152(18) -0.0066(16)
C38 0.0423(16) 0.0721(18) 0.078(2) 0.0092(15) 0.0224(16) -0.0058(14)
C39 0.0434(16) 0.0592(16) 0.0612(16) 0.0048(13) 0.0214(14) -0.0004(12)
C40 0.053(2) 0.114(3) 0.114(3) 0.002(2) 0.048(2) -0.0010(19)
C41 0.074(3) 0.144(4) 0.107(3) -0.012(3) 0.057(3) 0.004(2)
C42 0.072(2) 0.125(3) 0.080(2) -0.017(2) 0.041(2) 0.006(2)

loop_
_atom_type_symbol
_atom_type_description
_atom_type_scat_dispersion_real
_atom_type_scat_dispersion_imag
_atom_type_scat_source
C C 0.0033 0.0016 'International Tables Vol C Tables 4.2.6.8 and 6.1.1.4'
H H 0.0000 0.0000 'International Tables Vol C Tables 4.2.6.8 and 6.1.1.4'
Cl Cl 0.1484 0.1585 'International Tables Vol C Tables 4.2.6.8 and 6.1.1.4'
F F 0.0171 0.0103 'International Tables Vol C Tables 4.2.6.8 and 6.1.1.4'
N N 0.0061 0.0033 'International Tables Vol C Tables 4.2.6.8 and 6.1.1.4'
O O 0.0106 0.0060 'International Tables Vol C Tables 4.2.6.8 and 6.1.1.4'

loop_
_geom_angle_atom_site_label_1
_geom_angle_atom_site_label_2
_geom_angle_atom_site_label_3
_geom_angle
_geom_angle_site_symmetry_1
_geom_angle_site_symmetry_3
_geom_angle_publ_flag
C5 N1 C7 109.68(19) . . ?
C9 N1 C5 123.8(2) . . ?
C9 N1 C7 126.5(2) . . ?
C12 N2 C13 129.3(2) . . ?
C12 N2 H2D 113.4(19) . . ?
C13 N2 H2D 116.8(18) . . ?
C19 N3 C18 117.7(2) . . ?
C26 N4 C30 109.21(19) . . ?
C28 N4 C26 124.3(2) . . ?
C28 N4 C30 126.5(2) . . ?
C33 N5 C34 129.9(2) . . ?
C33 N5 H6D 116.3(19) . . ?
C34 N5 H6D 113.3(19) . . ?
C42 N6 C39 117.5(3) . . ?
C2 C1 Cl2 119.1(2) . . ?
C2 C1 C6 121.9(2) . . ?
C6 C1 Cl2 119.0(2) . . ?
C1 C2 H2 120.1 . . ?
C1 C2 C3 119.9(2) . . ?
C3 C2 H2 120.1 . . ?
C2 C3 H3 119.9 . . ?
C2 C3 C4 120.1(3) . . ?
C4 C3 H3 119.9 . . ?
C3 C4 C5 118.8(2) . . ?
C3 C4 C8 129.8(2) . . ?
C5 C4 C8 111.4(2) . . ?
C4 C5 N1 108.9(2) . . ?
C6 C5 N1 128.9(2) . . ?
C6 C5 C4 122.1(2) . . ?
C1 C6 C5 117.1(2) . . ?
C1 C6 H6 121.4 . . ?
C5 C6 H6 121.4 . . ?
N1 C7 H7A 110.7 . . ?
N1 C7 H7B 110.7 . . ?
N1 C7 C8 105.3(2) . . ?
H7A C7 H7B 108.8 . . ?
C8 C7 H7A 110.7 . . ?
C8 C7 H7B 110.7 . . ?
C4 C8 C7 102.6(2) . . ?
C4 C8 H8 109.0 . . ?
C7 C8 H8 109.0 . . ?
C11 C8 C4 112.8(2) . . ?
C11 C8 C7 114.4(2) . . ?
C11 C8 H8 109.0 . . ?
O2 C9 N1 125.4(3) . . ?
O2 C9 C10 118.2(2) . . ?
N1 C9 C10 116.4(3) . . ?
F1 C10 F3 106.4(3) . . ?
F1 C10 C9 112.5(2) . . ?
F2 C10 F1 107.7(3) . . ?
F2 C10 F3 107.1(3) . . ?
F2 C10 C9 109.7(3) . . ?
F3 C10 C9 113.2(2) . . ?
C8 C11 H11A 108.6 . . ?
C8 C11 H11B 108.6 . . ?
C8 C11 C12 114.5(2) . . ?
H11A C11 H11B 107.6 . . ?
C12 C11 H11A 108.6 . . ?
C12 C11 H11B 108.6 . . ?
O1 C12 N2 123.7(3) . . ?
O1 C12 C11 123.0(3) . . ?
N2 C12 C11 113.3(2) . . ?
N2 C13 C18 115.3(2) . . ?
C14 C13 N2 125.2(3) . . ?
C14 C13 C18 119.4(3) . . ?
C13 C14 H14 120.2 . . ?
C13 C14 C15 119.7(3) . . ?
C15 C14 H14 120.2 . . ?
C14 C15 H15 119.0 . . ?
C16 C15 C14 122.1(3) . . ?
C16 C15 H15 119.0 . . ?
C15 C16 H16 120.1 . . ?
C15 C16 C17 119.9(3) . . ?
C17 C16 H16 120.1 . . ?
C16 C17 C18 119.3(3) . . ?
C16 C17 C21 124.3(3) . . ?
C21 C17 C18 116.5(3) . . ?
N3 C18 C13 117.4(2) . . ?
N3 C18 C17 122.9(3) . . ?
C17 C18 C13 119.7(2) . . ?
N3 C19 H19 118.2 . . ?
N3 C19 C20 123.5(3) . . ?
C20 C19 H19 118.2 . . ?
C19 C20 H20 120.5 . . ?
C21 C20 C19 119.1(3) . . ?
C21 C20 H20 120.5 . . ?
C17 C21 H21 119.8 . . ?
C20 C21 C17 120.3(3) . . ?
C20 C21 H21 119.8 . . ?
C23 C22 Cl1 119.7(2) . . ?
C23 C22 C27 122.7(3) . . ?
C27 C22 Cl1 117.6(2) . . ?
C22 C23 H23 120.2 . . ?
C22 C23 C24 119.5(2) . . ?
C24 C23 H23 120.2 . . ?
C23 C24 H24 120.1 . . ?
C23 C24 C25 119.7(3) . . ?
C25 C24 H24 120.1 . . ?
C24 C25 C31 129.4(2) . . ?
C26 C25 C24 119.2(2) . . ?
C26 C25 C31 111.4(2) . . ?
C25 C26 N4 109.1(2) . . ?
C25 C26 C27 122.5(2) . . ?
C27 C26 N4 128.4(2) . . ?
C22 C27 C26 116.3(2) . . ?
C22 C27 H27 121.8 . . ?
C26 C27 H27 121.8 . . ?
O4 C28 N4 125.4(2) . . ?
O4 C28 C29 117.2(2) . . ?
N4 C28 C29 117.4(2) . . ?
F4 C29 F5 106.8(3) . . ?
F4 C29 F6 107.6(3) . . ?
F4 C29 C28 110.7(3) . . ?
F5 C29 C28 111.9(3) . . ?
F6 C29 F5 104.3(3) . . ?
F6 C29 C28 115.0(2) . . ?
N4 C30 H30A 110.6 . . ?
N4 C30 H30B 110.6 . . ?
N4 C30 C31 105.51(19) . . ?
H30A C30 H30B 108.8 . . ?
C31 C30 H30A 110.6 . . ?
C31 C30 H30B 110.6 . . ?
C25 C31 C30 103.0(2) . . ?
C25 C31 H31 109.1 . . ?
C25 C31 C32 112.8(2) . . ?
C30 C31 H31 109.1 . . ?
C32 C31 C30 113.4(2) . . ?
C32 C31 H31 109.1 . . ?
C31 C32 H32A 109.0 . . ?
C31 C32 H32B 109.0 . . ?
C31 C32 C33 112.8(2) . . ?
H32A C32 H32B 107.8 . . ?
C33 C32 H32A 109.0 . . ?
C33 C32 H32B 109.0 . . ?
O3 C33 N5 123.6(3) . . ?
O3 C33 C32 121.5(2) . . ?
N5 C33 C32 114.9(2) . . ?
N5 C34 C39 115.0(2) . . ?
C35 C34 N5 125.2(3) . . ?
C35 C34 C39 119.8(3) . . ?
C34 C35 H35 120.3 . . ?
C34 C35 C36 119.5(3) . . ?
C36 C35 H35 120.3 . . ?
C35 C36 H36 119.1 . . ?
C37 C36 C35 121.7(3) . . ?
C37 C36 H36 119.1 . . ?
C36 C37 H37 119.8 . . ?
C36 C37 C38 120.3(3) . . ?
C38 C37 H37 119.8 . . ?
C37 C38 C39 119.1(3) . . ?
C40 C38 C37 123.7(3) . . ?
C40 C38 C39 117.3(3) . . ?
N6 C39 C34 117.4(2) . . ?
N6 C39 C38 123.0(3) . . ?
C38 C39 C34 119.6(3) . . ?
C38 C40 H40 120.2 . . ?
C41 C40 C38 119.7(3) . . ?
C41 C40 H40 120.2 . . ?
C40 C41 H41 120.4 . . ?
C40 C41 C42 119.3(3) . . ?
C42 C41 H41 120.4 . . ?
N6 C42 C41 123.2(3) . . ?
N6 C42 H42 118.4 . . ?
C41 C42 H42 118.4 . . ?

loop_
_geom_bond_atom_site_label_1
_geom_bond_atom_site_label_2
_geom_bond_distance
_geom_bond_site_symmetry_2
_geom_bond_publ_flag
Cl1 C22 1.740(3) . ?
Cl2 C1 1.736(3) . ?
F1 C10 1.322(3) . ?
F2 C10 1.316(3) . ?
F3 C10 1.323(4) . ?
F4 C29 1.291(3) . ?
F5 C29 1.319(4) . ?
F6 C29 1.306(3) . ?
O1 C12 1.206(3) . ?
O2 C9 1.206(3) . ?
O3 C33 1.219(3) . ?
O4 C28 1.211(3) . ?
N1 C5 1.419(3) . ?
N1 C7 1.483(3) . ?
N1 C9 1.348(3) . ?
N2 C12 1.348(3) . ?
N2 C13 1.402(3) . ?
N2 H2D 0.91(3) . ?
N3 C18 1.360(3) . ?
N3 C19 1.322(4) . ?
N4 C26 1.424(3) . ?
N4 C28 1.339(3) . ?
N4 C30 1.479(3) . ?
N5 C33 1.332(3) . ?
N5 C34 1.398(3) . ?
N5 H6D 0.80(3) . ?
N6 C39 1.360(3) . ?
N6 C42 1.311(4) . ?
C1 C2 1.372(4) . ?
C1 C6 1.379(3) . ?
C2 H2 0.9300 . ?
C2 C3 1.373(4) . ?
C3 H3 0.9300 . ?
C3 C4 1.376(4) . ?
C4 C5 1.387(3) . ?
C4 C8 1.510(4) . ?
C5 C6 1.381(3) . ?
C6 H6 0.9300 . ?
C7 H7A 0.9700 . ?
C7 H7B 0.9700 . ?
C7 C8 1.534(4) . ?
C8 H8 0.9800 . ?
C8 C11 1.496(4) . ?
C9 C10 1.530(4) . ?
C11 H11A 0.9700 . ?
C11 H11B 0.9700 . ?
C11 C12 1.518(4) . ?
C13 C14 1.362(4) . ?
C13 C18 1.418(4) . ?
C14 H14 0.9300 . ?
C14 C15 1.409(5) . ?
C15 H15 0.9300 . ?
C15 C16 1.345(5) . ?
C16 H16 0.9300 . ?
C16 C17 1.395(4) . ?
C17 C18 1.413(4) . ?
C17 C21 1.412(4) . ?
C19 H19 0.9300 . ?
C19 C20 1.397(5) . ?
C20 H20 0.9300 . ?
C20 C21 1.350(5) . ?
C21 H21 0.9300 . ?
C22 C23 1.372(4) . ?
C22 C27 1.386(3) . ?
C23 H23 0.9300 . ?
C23 C24 1.379(4) . ?
C24 H24 0.9300 . ?
C24 C25 1.389(3) . ?
C25 C26 1.378(3) . ?
C25 C31 1.502(3) . ?
C26 C27 1.387(3) . ?
C27 H27 0.9300 . ?
C28 C29 1.520(4) . ?
C30 H30A 0.9700 . ?
C30 H30B 0.9700 . ?
C30 C31 1.526(3) . ?
C31 H31 0.9800 . ?
C31 C32 1.516(3) . ?
C32 H32A 0.9700 . ?
C32 H32B 0.9700 . ?
C32 C33 1.518(4) . ?
C34 C35 1.366(4) . ?
C34 C39 1.420(4) . ?
C35 H35 0.9300 . ?
C35 C36 1.410(4) . ?
C36 H36 0.9300 . ?
C36 C37 1.348(5) . ?
C37 H37 0.9300 . ?
C37 C38 1.400(5) . ?
C38 C39 1.409(4) . ?
C38 C40 1.400(5) . ?
C40 H40 0.9300 . ?
C40 C41 1.350(5) . ?
C41 H41 0.9300 . ?
C41 C42 1.414(5) . ?
C42 H42 0.9300 . ?

loop_
_geom_torsion_atom_site_label_1
_geom_torsion_atom_site_label_2
_geom_torsion_atom_site_label_3
_geom_torsion_atom_site_label_4
_geom_torsion
_geom_torsion_site_symmetry_1
_geom_torsion_site_symmetry_2
_geom_torsion_site_symmetry_3
_geom_torsion_site_symmetry_4
_geom_torsion_publ_flag
Cl1 C22 C23 C24 179.2(2) . . . . ?
Cl1 C22 C27 C26 -178.64(18) . . . . ?
Cl2 C1 C2 C3 177.8(2) . . . . ?
Cl2 C1 C6 C5 -178.71(18) . . . . ?
O2 C9 C10 F1 -111.8(3) . . . . ?
O2 C9 C10 F2 8.0(4) . . . . ?
O2 C9 C10 F3 127.5(3) . . . . ?
O4 C28 C29 F4 -8.0(5) . . . . ?
O4 C28 C29 F5 111.0(3) . . . . ?
O4 C28 C29 F6 -130.2(3) . . . . ?
N1 C5 C6 C1 -179.5(2) . . . . ?
N1 C7 C8 C4 -14.1(3) . . . . ?
N1 C7 C8 C11 -136.5(2) . . . . ?
N1 C9 C10 F1 66.9(3) . . . . ?
N1 C9 C10 F2 -173.2(3) . . . . ?
N1 C9 C10 F3 -53.7(4) . . . . ?
N2 C13 C14 C15 177.9(3) . . . . ?
N2 C13 C18 N3 2.2(3) . . . . ?
N2 C13 C18 C17 -177.7(2) . . . . ?
N3 C19 C20 C21 0.0(5) . . . . ?
N4 C26 C27 C22 177.8(2) . . . . ?
N4 C28 C29 F4 172.5(3) . . . . ?
N4 C28 C29 F5 -68.5(4) . . . . ?
N4 C28 C29 F6 50.3(4) . . . . ?
N4 C30 C31 C25 12.6(3) . . . . ?
N4 C30 C31 C32 -109.6(2) . . . . ?
N5 C34 C35 C36 178.0(3) . . . . ?
N5 C34 C39 N6 0.8(4) . . . . ?
N5 C34 C39 C38 -178.6(2) . . . . ?
C1 C2 C3 C4 0.6(4) . . . . ?
C2 C1 C6 C5 0.7(4) . . . . ?
C2 C3 C4 C5 1.2(4) . . . . ?
C2 C3 C4 C8 -177.4(3) . . . . ?
C3 C4 C5 N1 178.4(2) . . . . ?
C3 C4 C5 C6 -2.2(4) . . . . ?
C3 C4 C8 C7 -170.6(3) . . . . ?
C3 C4 C8 C11 -47.0(4) . . . . ?
C4 C5 C6 C1 1.3(4) . . . . ?
C4 C8 C11 C12 -175.4(2) . . . . ?
C5 N1 C7 C8 13.5(3) . . . . ?
C5 N1 C9 O2 -0.5(4) . . . . ?
C5 N1 C9 C10 -179.1(2) . . . . ?
C5 C4 C8 C7 10.7(3) . . . . ?
C5 C4 C8 C11 134.2(2) . . . . ?
C6 C1 C2 C3 -1.6(4) . . . . ?
C7 N1 C5 C4 -7.0(3) . . . . ?
C7 N1 C5 C6 173.6(2) . . . . ?
C7 N1 C9 O2 179.5(3) . . . . ?
C7 N1 C9 C10 0.9(4) . . . . ?
C7 C8 C11 C12 -58.7(3) . . . . ?
C8 C4 C5 N1 -2.7(3) . . . . ?
C8 C4 C5 C6 176.7(2) . . . . ?
C8 C11 C12 O1 4.0(4) . . . . ?
C8 C11 C12 N2 -178.3(2) . . . . ?
C9 N1 C5 C4 173.0(2) . . . . ?
C9 N1 C5 C6 -6.4(4) . . . . ?
C9 N1 C7 C8 -166.5(2) . . . . ?
C12 N2 C13 C14 -13.2(4) . . . . ?
C12 N2 C13 C18 166.3(2) . . . . ?
C13 N2 C12 O1 7.2(4) . . . . ?
C13 N2 C12 C11 -170.5(2) . . . . ?
C13 C14 C15 C16 0.7(5) . . . . ?
C14 C13 C18 N3 -178.4(2) . . . . ?
C14 C13 C18 C17 1.7(4) . . . . ?
C14 C15 C16 C17 0.0(5) . . . . ?
C15 C16 C17 C18 0.3(4) . . . . ?
C15 C16 C17 C21 -179.7(3) . . . . ?
C16 C17 C18 N3 179.0(2) . . . . ?
C16 C17 C18 C13 -1.1(4) . . . . ?
C16 C17 C21 C20 -178.2(3) . . . . ?
C18 N3 C19 C20 0.7(5) . . . . ?
C18 C13 C14 C15 -1.5(4) . . . . ?
C18 C17 C21 C20 1.8(4) . . . . ?
C19 N3 C18 C13 179.9(2) . . . . ?
C19 N3 C18 C17 -0.2(4) . . . . ?
C19 C20 C21 C17 -1.3(5) . . . . ?
C21 C17 C18 N3 -1.0(4) . . . . ?
C21 C17 C18 C13 178.9(2) . . . . ?
C22 C23 C24 C25 -1.3(4) . . . . ?
C23 C22 C27 C26 -0.6(4) . . . . ?
C23 C24 C25 C26 0.8(4) . . . . ?
C23 C24 C25 C31 -178.4(3) . . . . ?
C24 C25 C26 N4 -178.3(2) . . . . ?
C24 C25 C26 C27 -0.2(4) . . . . ?
C24 C25 C31 C30 170.5(3) . . . . ?
C24 C25 C31 C32 -66.9(3) . . . . ?
C25 C26 C27 C22 0.1(4) . . . . ?
C25 C31 C32 C33 171.5(2) . . . . ?
C26 N4 C28 O4 3.2(5) . . . . ?
C26 N4 C28 C29 -177.4(2) . . . . ?
C26 N4 C30 C31 -12.8(3) . . . . ?
C26 C25 C31 C30 -8.8(3) . . . . ?
C26 C25 C31 C32 113.8(2) . . . . ?
C27 C22 C23 C24 1.3(4) . . . . ?
C28 N4 C26 C25 -171.3(2) . . . . ?
C28 N4 C26 C27 10.8(4) . . . . ?
C28 N4 C30 C31 166.0(2) . . . . ?
C30 N4 C26 C25 7.6(3) . . . . ?
C30 N4 C26 C27 -170.3(2) . . . . ?
C30 N4 C28 O4 -175.5(3) . . . . ?
C30 N4 C28 C29 3.9(4) . . . . ?
C30 C31 C32 C33 -71.9(3) . . . . ?
C31 C25 C26 N4 1.1(3) . . . . ?
C31 C25 C26 C27 179.2(2) . . . . ?
C31 C32 C33 O3 15.0(4) . . . . ?
C31 C32 C33 N5 -164.6(2) . . . . ?
C33 N5 C34 C35 12.2(5) . . . . ?
C33 N5 C34 C39 -168.6(3) . . . . ?
C34 N5 C33 O3 -1.1(5) . . . . ?
C34 N5 C33 C32 178.5(3) . . . . ?
C34 C35 C36 C37 1.2(5) . . . . ?
C35 C34 C39 N6 -179.9(3) . . . . ?
C35 C34 C39 C38 0.7(4) . . . . ?
C35 C36 C37 C38 -0.7(6) . . . . ?
C36 C37 C38 C39 0.2(5) . . . . ?
C36 C37 C38 C40 -179.9(3) . . . . ?
C37 C38 C39 N6 -179.6(3) . . . . ?
C37 C38 C39 C34 -0.2(4) . . . . ?
C37 C38 C40 C41 -179.1(4) . . . . ?
C38 C40 C41 C42 -1.7(6) . . . . ?
C39 N6 C42 C41 -0.2(5) . . . . ?
C39 C34 C35 C36 -1.1(4) . . . . ?
C39 C38 C40 C41 0.7(5) . . . . ?
C40 C38 C39 N6 0.6(4) . . . . ?
C40 C38 C39 C34 179.9(3) . . . . ?
C40 C41 C42 N6 1.4(7) . . . . ?
C42 N6 C39 C34 179.8(3) . . . . ?
C42 N6 C39 C38 -0.8(4) . . . . ?
